data_1506068
loop_
_publ_author_name
'Xu, Feng'
'Zhang, Shiwei'
'Wu, Xiangnan'
'Liu, Yu'
'Shi, Weifeng'
'Wang, Jianbo'

_publ_section_title
;
 2,3-migration in Rh(II)-catalyzed reactions of beta-trifluoroacetamido
 alpha-diazocarbonyl compounds.
;
_journal_issue 15
_journal_name_full 'Organic letters'
_journal_page_first 3207
_journal_page_last 3210
_journal_paper_doi 10.1021/ol061047d
_journal_volume 8
_journal_year 2006
_chemical_formula_sum 'C18 H14 F3 N O3'
_chemical_formula_weight 349.30
_chemical_name_systematic
; 
 ? 
;
_space_group_IT_number 2
_symmetry_cell_setting triclinic
_symmetry_space_group_name_Hall '-P 1'
_symmetry_space_group_name_H-M 'P -1'
_atom_sites_solution_hydrogens geom
_atom_sites_solution_primary direct
_atom_sites_solution_secondary difmap
_audit_creation_method SHELXL-97
_cell_angle_alpha 101.72(3)
_cell_angle_beta 108.92(3)
_cell_angle_gamma 106.31(3)
_cell_formula_units_Z 4
_cell_length_a 11.279(2)
_cell_length_b 13.083(3)
_cell_length_c 13.556(3)
_cell_measurement_reflns_used 10186
_cell_measurement_temperature 293(2)
_cell_measurement_theta_max 25.03
_cell_measurement_theta_min 1.97
_cell_volume 1718.2(9)
_computing_cell_refinement Rapid-AUTO
_computing_data_collection 'Rapid-AUTO (Rigaku,2000)'
_computing_data_reduction 'CrystalStructure (Rigaku/MSC,2000)'
_computing_molecular_graphics 'Siemens SHELXTL V4.2,(Sheldrick,1990)'
_computing_publication_material SHELXL-97,(Sheldrick,1997)
_computing_structure_refinement SHELXL-97,(Sheldrick,1997)
_computing_structure_solution SHELXS-97,(Sheldrick,1997)
_diffrn_ambient_temperature 293(2)
_diffrn_detector_area_resol_mean 10.00
_diffrn_measured_fraction_theta_full 0.951
_diffrn_measured_fraction_theta_max 0.951
_diffrn_measurement_device_type 'Rigaku RAXIS RAPID IP'
_diffrn_measurement_method \W
_diffrn_radiation_monochromator graphite
_diffrn_radiation_source 'fine-focus sealed tube'
_diffrn_radiation_type MoK\a
_diffrn_radiation_wavelength 0.71073
_diffrn_reflns_av_R_equivalents 0.0355
_diffrn_reflns_av_sigmaI/netI 0.0755
_diffrn_reflns_limit_h_max 12
_diffrn_reflns_limit_h_min -13
_diffrn_reflns_limit_k_max 15
_diffrn_reflns_limit_k_min -15
_diffrn_reflns_limit_l_max 15
_diffrn_reflns_limit_l_min -16
_diffrn_reflns_number 10186
_diffrn_reflns_theta_full 25.03
_diffrn_reflns_theta_max 25.03
_diffrn_reflns_theta_min 1.97
_diffrn_standards_decay_% 0
_diffrn_standards_interval_count 0
_diffrn_standards_interval_time 0
_diffrn_standards_number 0
_exptl_absorpt_coefficient_mu 0.113
_exptl_absorpt_correction_T_max 0.989
_exptl_absorpt_correction_T_min 0.950
_exptl_absorpt_correction_type empirical
_exptl_absorpt_process_details
; 
                                  HIGASHI, T. (1995). Abscor-Empirical
                                  Absorption Correction based on Fourier
                                  Series Approximation.
                                  Rigaku Corporation,Tokyo,Japan.
;
_exptl_crystal_colour 0.45
_exptl_crystal_density_diffrn 1.350
_exptl_crystal_density_method 'not measured'
_exptl_crystal_description block
_exptl_crystal_F_000 720
_exptl_crystal_size_max 0.12
_exptl_crystal_size_mid 0.10
_refine_diff_density_max 0.338
_refine_diff_density_min -0.234
_refine_diff_density_rms 0.037
_refine_ls_extinction_coef 0.033(2)
_refine_ls_extinction_expression Fc^*^=kFc[1+0.001xFc^2^\l^3^/sin(2\q)]^-1/4^
_refine_ls_extinction_method SHELXL
_refine_ls_goodness_of_fit_ref 0.997
_refine_ls_hydrogen_treatment constr
_refine_ls_matrix_type full
_refine_ls_number_parameters 452
_refine_ls_number_reflns 5770
_refine_ls_number_restraints 0
_refine_ls_restrained_S_all 0.997
_refine_ls_R_factor_all 0.1318
_refine_ls_R_factor_gt 0.0559
_refine_ls_shift/su_max 0.000
_refine_ls_shift/su_mean 0.000
_refine_ls_structure_factor_coef Fsqd
_refine_ls_weighting_details 'calc w=1/[\s^2^(Fo^2^)+(0.0640P)^2^+0.0000P] where P=(Fo^2^+2Fc^2^)/3'
_refine_ls_weighting_scheme calc
_refine_ls_wR_factor_gt 0.1296
_refine_ls_wR_factor_ref 0.1475
_reflns_number_gt 2616
_reflns_number_total 5770
_reflns_threshold_expression >2sigma(I)
_cod_data_source_file ol061047dsi20060501_064251.cif
_cod_data_source_block a
_cod_original_cell_volume 1718.3(6)
_cod_original_sg_symbol_H-M P-1
_cod_database_code 1506068

loop_
_symmetry_equiv_pos_as_xyz
'x, y, z'
'-x, -y, -z'

loop_
_atom_site_label
_atom_site_type_symbol
_atom_site_fract_x
_atom_site_fract_y
_atom_site_fract_z
_atom_site_U_iso_or_equiv
_atom_site_adp_type
_atom_site_occupancy
_atom_site_symmetry_multiplicity
_atom_site_calc_flag
_atom_site_refinement_flags
F1 F 0.7972(4) 0.2853(3) 0.5773(3) 0.1876(16) Uani 1 1 d .
F2 F 0.6060(4) 0.2296(3) 0.5539(3) 0.209(2) Uani 1 1 d .
F3 F 0.7478(6) 0.2116(3) 0.6808(3) 0.257(3) Uani 1 1 d .
F4 F 0.5109(3) 1.0187(3) 0.35472(19) 0.1630(15) Uani 1 1 d .
F5 F 0.6953(4) 1.0804(3) 0.3488(2) 0.1737(14) Uani 1 1 d .
F6 F 0.6680(3) 0.9739(2) 0.43567(16) 0.1349(11) Uani 1 1 d .
O1 O 0.5145(2) 0.4414(2) 0.59330(18) 0.0779(7) Uani 1 1 d .
O2 O 0.5658(2) 0.6215(2) 0.68706(17) 0.0761(7) Uani 1 1 d .
O3 O 0.7741(2) 0.4684(2) 0.65860(18) 0.0727(7) Uani 1 1 d .
O4 O 0.6275(2) 0.9770(2) 0.07544(18) 0.0810(7) Uani 1 1 d .
O5 O 0.5294(2) 0.8195(2) -0.07047(17) 0.0747(7) Uani 1 1 d .
O6 O 0.4564(2) 0.89651(19) 0.16365(15) 0.0706(7) Uani 1 1 d .
N1 N 0.7244(3) 0.3921(2) 0.7920(2) 0.0802(9) Uani 1 1 d .
N2 N 0.6172(3) 0.8242(2) 0.22623(18) 0.0629(7) Uani 1 1 d .
C1 C 0.5950(4) 0.5350(3) 0.6469(2) 0.0610(9) Uani 1 1 d .
C2 C 0.7420(3) 0.5653(3) 0.6787(2) 0.0582(8) Uani 1 1 d .
C3 C 0.8425(3) 0.6641(3) 0.7156(2) 0.0635(9) Uani 1 1 d .
H3 H 0.9275 0.6600 0.7334 0.076 Uiso 1 1 calc R
C4 C 0.8435(3) 0.7789(3) 0.7335(2) 0.0597(8) Uani 1 1 d .
C5 C 0.7497(3) 0.8074(3) 0.6619(3) 0.0684(9) Uani 1 1 d .
H5 H 0.6806 0.7522 0.5985 0.082 Uiso 1 1 calc R
C6 C 0.7579(4) 0.9178(4) 0.6840(3) 0.0859(11) Uani 1 1 d .
H6 H 0.6938 0.9359 0.6353 0.103 Uiso 1 1 calc R
C7 C 0.8587(5) 1.0004(4) 0.7762(4) 0.1024(13) Uani 1 1 d .
H7 H 0.8628 1.0742 0.7910 0.123 Uiso 1 1 calc R
C8 C 0.9529(5) 0.9736(4) 0.8461(3) 0.1013(13) Uani 1 1 d .
H8 H 1.0219 1.0295 0.9090 0.122 Uiso 1 1 calc R
C9 C 0.9475(4) 0.8648(4) 0.8250(3) 0.0803(10) Uani 1 1 d .
H9 H 1.0144 0.8484 0.8727 0.096 Uiso 1 1 calc R
C10 C 0.4233(3) 0.5997(4) 0.6600(3) 0.0985(13) Uani 1 1 d .
H10A H 0.4132 0.6674 0.6924 0.148 Uiso 1 1 calc R
H10B H 0.3877 0.5422 0.6883 0.148 Uiso 1 1 calc R
H10C H 0.3748 0.5750 0.5814 0.148 Uiso 1 1 calc R
C11 C 0.7419(3) 0.3897(3) 0.7048(3) 0.0690(9) Uani 1 1 d .
C12 C 0.7202(6) 0.2755(4) 0.6328(4) 0.1065(15) Uani 1 1 d .
C13 C 0.7456(5) 0.4933(3) 0.8718(3) 0.0731(10) Uani 1 1 d .
C14 C 0.6386(5) 0.5038(4) 0.8919(3) 0.0921(12) Uani 1 1 d .
H14 H 0.5528 0.4483 0.8514 0.111 Uiso 1 1 calc R
C15 C 0.6583(7) 0.5981(5) 0.9732(4) 0.1103(16) Uani 1 1 d .
H15 H 0.5842 0.6069 0.9846 0.132 Uiso 1 1 calc R
C16 C 0.7808(9) 0.6763(5) 1.0354(4) 0.131(2) Uani 1 1 d .
H16 H 0.7925 0.7384 1.0905 0.157 Uiso 1 1 calc R
C17 C 0.8902(6) 0.6646(4) 1.0175(4) 0.1240(18) Uani 1 1 d .
H17 H 0.9763 0.7185 1.0614 0.149 Uiso 1 1 calc R
C18 C 0.8732(5) 0.5740(4) 0.9354(3) 0.0961(13) Uani 1 1 d .
H18 H 0.9472 0.5670 0.9227 0.115 Uiso 1 1 calc R
C19 C 0.5386(4) 0.8862(3) 0.0218(3) 0.0615(9) Uani 1 1 d .
C20 C 0.4285(3) 0.8356(3) 0.0547(2) 0.0587(9) Uani 1 1 d .
C21 C 0.3104(3) 0.7511(3) -0.0007(2) 0.0652(9) Uani 1 1 d .
H21 H 0.2615 0.7316 0.0407 0.078 Uiso 1 1 calc R
C22 C 0.2442(3) 0.6828(3) -0.1192(2) 0.0578(8) Uani 1 1 d .
C23 C 0.1922(3) 0.5673(3) -0.1480(3) 0.0729(10) Uani 1 1 d .
H23 H 0.2011 0.5342 -0.0928 0.087 Uiso 1 1 calc R
C24 C 0.1274(3) 0.4998(3) -0.2565(3) 0.0820(11) Uani 1 1 d .
H24 H 0.0938 0.4219 -0.2744 0.098 Uiso 1 1 calc R
C25 C 0.1130(3) 0.5478(4) -0.3368(3) 0.0787(11) Uani 1 1 d .
H25 H 0.0695 0.5025 -0.4103 0.094 Uiso 1 1 calc R
C26 C 0.1619(3) 0.6626(4) -0.3111(3) 0.0756(11) Uani 1 1 d .
H26 H 0.1511 0.6946 -0.3671 0.091 Uiso 1 1 calc R
C27 C 0.2276(3) 0.7311(3) -0.2015(2) 0.0624(9) Uani 1 1 d .
H27 H 0.2601 0.8090 -0.1839 0.075 Uiso 1 1 calc R
C28 C 0.6320(4) 0.8666(4) -0.1091(3) 0.0939(12) Uani 1 1 d .
H28A H 0.6183 0.8130 -0.1757 0.141 Uiso 1 1 calc R
H28B H 0.7200 0.8837 -0.0537 0.141 Uiso 1 1 calc R
H28C H 0.6256 0.9343 -0.1233 0.141 Uiso 1 1 calc R
C29 C 0.5654(3) 0.8944(3) 0.2426(2) 0.0624(9) Uani 1 1 d .
C30 C 0.6074(4) 0.9900(4) 0.3467(3) 0.0772(11) Uani 1 1 d .
C31 C 0.7350(3) 0.8217(3) 0.3056(2) 0.0576(9) Uani 1 1 d .
C32 C 0.8604(4) 0.8881(3) 0.3216(2) 0.0737(10) Uani 1 1 d .
H32 H 0.8703 0.9392 0.2834 0.088 Uiso 1 1 calc R
C33 C 0.9731(4) 0.8803(4) 0.3941(3) 0.0889(12) Uani 1 1 d .
H33 H 1.0588 0.9261 0.4045 0.107 Uiso 1 1 calc R
C34 C 0.9599(4) 0.8060(4) 0.4506(3) 0.0848(12) Uani 1 1 d .
H34 H 1.0362 0.8007 0.4993 0.102 Uiso 1 1 calc R
C35 C 0.8342(5) 0.7396(4) 0.4356(3) 0.0815(11) Uani 1 1 d .
H35 H 0.8251 0.6894 0.4748 0.098 Uiso 1 1 calc R
C36 C 0.7198(4) 0.7457(3) 0.3625(3) 0.0701(10) Uani 1 1 d .
H36 H 0.6341 0.6997 0.3519 0.084 Uiso 1 1 calc R

loop_
_atom_site_aniso_label
_atom_site_aniso_U_11
_atom_site_aniso_U_22
_atom_site_aniso_U_33
_atom_site_aniso_U_23
_atom_site_aniso_U_13
_atom_site_aniso_U_12
F1 0.233(4) 0.120(3) 0.230(3) -0.004(2) 0.153(3) 0.068(3)
F2 0.160(3) 0.118(3) 0.218(3) -0.079(3) 0.008(3) 0.041(2)
F3 0.533(9) 0.148(3) 0.157(3) 0.055(2) 0.125(4) 0.237(5)
F4 0.1105(19) 0.201(3) 0.1066(17) -0.0622(18) -0.0028(15) 0.093(2)
F5 0.233(4) 0.085(2) 0.111(2) -0.0255(16) 0.067(2) -0.027(2)
F6 0.186(3) 0.167(3) 0.0446(12) 0.0051(13) 0.0185(14) 0.111(2)
O1 0.0684(15) 0.0683(19) 0.0774(15) 0.0134(14) 0.0222(13) 0.0137(15)
O2 0.0552(14) 0.0751(18) 0.0931(16) 0.0106(13) 0.0362(13) 0.0221(13)
O3 0.0780(16) 0.0665(17) 0.0869(15) 0.0215(13) 0.0474(13) 0.0322(14)
O4 0.0734(16) 0.0656(18) 0.0720(15) 0.0116(13) 0.0141(13) 0.0061(15)
O5 0.0589(14) 0.0801(18) 0.0672(14) 0.0019(12) 0.0230(11) 0.0193(13)
O6 0.0649(14) 0.0840(18) 0.0445(11) 0.0012(11) 0.0049(10) 0.0360(13)
N1 0.101(2) 0.068(2) 0.0742(19) 0.0214(17) 0.0342(18) 0.0377(19)
N2 0.0564(17) 0.072(2) 0.0478(14) 0.0124(13) 0.0114(13) 0.0225(16)
C1 0.062(2) 0.066(3) 0.0554(18) 0.0178(18) 0.0247(17) 0.024(2)
C2 0.057(2) 0.062(2) 0.0594(18) 0.0160(17) 0.0285(16) 0.024(2)
C3 0.053(2) 0.075(3) 0.069(2) 0.0246(19) 0.0301(17) 0.027(2)
C4 0.053(2) 0.065(3) 0.0628(19) 0.0232(18) 0.0283(17) 0.0169(19)
C5 0.065(2) 0.082(3) 0.068(2) 0.0310(19) 0.0354(18) 0.028(2)
C6 0.094(3) 0.095(4) 0.093(3) 0.052(3) 0.047(2) 0.045(3)
C7 0.137(4) 0.075(3) 0.111(3) 0.037(3) 0.064(3) 0.044(3)
C8 0.113(4) 0.075(4) 0.088(3) 0.020(2) 0.030(3) 0.013(3)
C9 0.065(2) 0.076(3) 0.085(2) 0.028(2) 0.021(2) 0.015(2)
C10 0.048(2) 0.118(4) 0.118(3) 0.016(3) 0.036(2) 0.029(2)
C11 0.069(2) 0.061(3) 0.078(2) 0.018(2) 0.031(2) 0.028(2)
C12 0.116(4) 0.083(4) 0.108(3) 0.000(3) 0.039(3) 0.052(3)
C13 0.100(3) 0.065(3) 0.061(2) 0.0235(19) 0.035(2) 0.035(3)
C14 0.112(3) 0.098(4) 0.077(2) 0.029(2) 0.041(2) 0.052(3)
C15 0.167(5) 0.109(4) 0.099(3) 0.043(3) 0.078(4) 0.079(4)
C16 0.240(8) 0.081(4) 0.080(3) 0.023(3) 0.078(4) 0.057(5)
C17 0.158(5) 0.086(4) 0.081(3) 0.008(3) 0.038(3) 0.005(4)
C18 0.110(4) 0.090(4) 0.079(3) 0.025(2) 0.033(3) 0.031(3)
C19 0.052(2) 0.066(3) 0.056(2) 0.0165(19) 0.0064(17) 0.027(2)
C20 0.055(2) 0.064(2) 0.0431(17) 0.0072(16) 0.0061(16) 0.026(2)
C21 0.055(2) 0.080(3) 0.0515(18) 0.0148(17) 0.0153(16) 0.025(2)
C22 0.0450(18) 0.066(3) 0.0483(18) 0.0134(17) 0.0114(14) 0.0129(18)
C23 0.072(2) 0.071(3) 0.061(2) 0.0215(19) 0.0197(18) 0.013(2)
C24 0.073(2) 0.074(3) 0.069(2) 0.007(2) 0.0151(19) 0.012(2)
C25 0.055(2) 0.101(4) 0.049(2) 0.003(2) 0.0043(17) 0.021(2)
C26 0.063(2) 0.111(4) 0.053(2) 0.031(2) 0.0142(17) 0.040(3)
C27 0.0488(19) 0.072(3) 0.059(2) 0.0210(18) 0.0148(16) 0.0206(18)
C28 0.077(3) 0.107(4) 0.100(3) 0.023(2) 0.049(2) 0.028(3)
C29 0.055(2) 0.072(3) 0.0441(17) 0.0088(16) 0.0106(15) 0.019(2)
C30 0.077(3) 0.073(3) 0.057(2) -0.003(2) 0.014(2) 0.027(3)
C31 0.056(2) 0.065(2) 0.0400(16) 0.0049(16) 0.0127(15) 0.0209(19)
C32 0.063(2) 0.083(3) 0.063(2) 0.0202(18) 0.0191(18) 0.020(2)
C33 0.056(2) 0.105(4) 0.086(3) 0.018(3) 0.018(2) 0.023(2)
C34 0.073(3) 0.106(4) 0.071(2) 0.022(2) 0.016(2) 0.049(3)
C35 0.099(3) 0.091(3) 0.073(2) 0.036(2) 0.038(2) 0.053(3)
C36 0.066(2) 0.074(3) 0.066(2) 0.024(2) 0.0236(19) 0.021(2)

loop_
_atom_type_symbol
_atom_type_description
_atom_type_scat_dispersion_real
_atom_type_scat_dispersion_imag
_atom_type_scat_source
C C 0.0033 0.0016 'International Tables Vol C Tables 4.2.6.8 and 6.1.1.4'
H H 0.0000 0.0000 'International Tables Vol C Tables 4.2.6.8 and 6.1.1.4'
N N 0.0061 0.0033 'International Tables Vol C Tables 4.2.6.8 and 6.1.1.4'
O O 0.0106 0.0060 'International Tables Vol C Tables 4.2.6.8 and 6.1.1.4'
F F 0.0171 0.0103 'International Tables Vol C Tables 4.2.6.8 and 6.1.1.4'

loop_
_geom_angle_atom_site_label_1
_geom_angle_atom_site_label_2
_geom_angle_atom_site_label_3
_geom_angle
C1 O2 C10 116.2(3)
C11 O3 C2 121.2(2)
C19 O5 C28 114.9(3)
C29 O6 C20 115.0(2)
C11 N1 C13 123.6(3)
C29 N2 C31 124.7(3)
O1 C1 O2 125.4(3)
O1 C1 C2 122.3(3)
O2 C1 C2 112.2(3)
C3 C2 O3 117.1(3)
C3 C2 C1 131.5(3)
O3 C2 C1 111.3(3)
C2 C3 C4 131.4(3)
C2 C3 H3 114.3
C4 C3 H3 114.3
C5 C4 C9 117.8(3)
C5 C4 C3 123.7(3)
C9 C4 C3 118.5(3)
C4 C5 C6 120.3(3)
C4 C5 H5 119.8
C6 C5 H5 119.8
C7 C6 C5 120.9(4)
C7 C6 H6 119.5
C5 C6 H6 119.5
C8 C7 C6 119.2(4)
C8 C7 H7 120.4
C6 C7 H7 120.4
C7 C8 C9 120.8(4)
C7 C8 H8 119.6
C9 C8 H8 119.6
C8 C9 C4 120.9(4)
C8 C9 H9 119.5
C4 C9 H9 119.5
O2 C10 H10A 109.5
O2 C10 H10B 109.5
H10A C10 H10B 109.5
O2 C10 H10C 109.5
H10A C10 H10C 109.5
H10B C10 H10C 109.5
N1 C11 O3 133.2(3)
N1 C11 C12 116.1(4)
O3 C11 C12 110.6(4)
F3 C12 F2 112.0(6)
F3 C12 F1 104.0(5)
F2 C12 F1 99.6(5)
F3 C12 C11 115.7(4)
F2 C12 C11 112.9(4)
F1 C12 C11 111.0(5)
C14 C13 C18 119.7(4)
C14 C13 N1 118.5(4)
C18 C13 N1 121.5(4)
C13 C14 C15 119.4(5)
C13 C14 H14 120.3
C15 C14 H14 120.3
C16 C15 C14 121.4(5)
C16 C15 H15 119.3
C14 C15 H15 119.3
C15 C16 C17 119.4(5)
C15 C16 H16 120.3
C17 C16 H16 120.3
C18 C17 C16 120.4(5)
C18 C17 H17 119.8
C16 C17 H17 119.8
C17 C18 C13 119.5(5)
C17 C18 H18 120.2
C13 C18 H18 120.2
O4 C19 O5 124.6(4)
O4 C19 C20 122.8(3)
O5 C19 C20 112.5(3)
C21 C20 O6 116.9(3)
C21 C20 C19 131.9(3)
O6 C20 C19 111.1(3)
C20 C21 C22 129.6(3)
C20 C21 H21 115.2
C22 C21 H21 115.2
C23 C22 C27 118.8(3)
C23 C22 C21 119.0(3)
C27 C22 C21 122.1(3)
C24 C23 C22 121.5(3)
C24 C23 H23 119.3
C22 C23 H23 119.3
C25 C24 C23 119.3(4)
C25 C24 H24 120.3
C23 C24 H24 120.3
C24 C25 C26 120.7(3)
C24 C25 H25 119.6
C26 C25 H25 119.6
C25 C26 C27 120.1(3)
C25 C26 H26 119.9
C27 C26 H26 119.9
C22 C27 C26 119.5(3)
C22 C27 H27 120.3
C26 C27 H27 120.3
O5 C28 H28A 109.5
O5 C28 H28B 109.5
H28A C28 H28B 109.5
O5 C28 H28C 109.5
H28A C28 H28C 109.5
H28B C28 H28C 109.5
N2 C29 O6 122.9(3)
N2 C29 C30 129.0(3)
O6 C29 C30 108.1(3)
F6 C30 F4 108.4(3)
F6 C30 F5 103.6(3)
F4 C30 F5 104.9(4)
F6 C30 C29 114.7(3)
F4 C30 C29 114.0(3)
F5 C30 C29 110.2(3)
C32 C31 C36 120.0(3)
C32 C31 N2 121.1(3)
C36 C31 N2 118.9(3)
C31 C32 C33 120.4(4)
C31 C32 H32 119.8
C33 C32 H32 119.8
C34 C33 C32 120.4(4)
C34 C33 H33 119.8
C32 C33 H33 119.8
C33 C34 C35 119.6(4)
C33 C34 H34 120.2
C35 C34 H34 120.2
C34 C35 C36 120.9(4)
C34 C35 H35 119.6
C36 C35 H35 119.6
C31 C36 C35 118.8(3)
C31 C36 H36 120.6
C35 C36 H36 120.6

loop_
_geom_bond_atom_site_label_1
_geom_bond_atom_site_label_2
_geom_bond_distance
F1 C12 1.318(6)
F2 C12 1.255(5)
F3 C12 1.206(5)
F4 C30 1.276(4)
F5 C30 1.300(5)
F6 C30 1.271(4)
O1 C1 1.199(4)
O2 C1 1.327(4)
O2 C10 1.455(4)
O3 C11 1.335(4)
O3 C2 1.413(4)
O4 C19 1.205(4)
O5 C19 1.326(4)
O5 C28 1.455(4)
O6 C29 1.355(3)
O6 C20 1.413(3)
N1 C11 1.255(4)
N1 C13 1.434(4)
N2 C29 1.239(4)
N2 C31 1.427(4)
C1 C2 1.480(4)
C2 C3 1.324(4)
C3 C4 1.469(5)
C3 H3 0.9300
C4 C5 1.379(4)
C4 C9 1.388(5)
C5 C6 1.383(5)
C5 H5 0.9300
C6 C7 1.365(5)
C6 H6 0.9300
C7 C8 1.357(5)
C7 H7 0.9300
C8 C9 1.373(5)
C8 H8 0.9300
C9 H9 0.9300
C10 H10A 0.9600
C10 H10B 0.9600
C10 H10C 0.9600
C11 C12 1.514(5)
C13 C14 1.356(5)
C13 C18 1.379(5)
C14 C15 1.387(6)
C14 H14 0.9300
C15 C16 1.329(7)
C15 H15 0.9300
C16 C17 1.374(7)
C16 H16 0.9300
C17 C18 1.371(6)
C17 H17 0.9300
C18 H18 0.9300
C19 C20 1.482(5)
C20 C21 1.322(4)
C21 C22 1.483(4)
C21 H21 0.9300
C22 C23 1.375(5)
C22 C27 1.378(4)
C23 C24 1.375(4)
C23 H23 0.9300
C24 C25 1.351(5)
C24 H24 0.9300
C25 C26 1.370(5)
C25 H25 0.9300
C26 C27 1.390(4)
C26 H26 0.9300
C27 H27 0.9300
C28 H28A 0.9600
C28 H28B 0.9600
C28 H28C 0.9600
C29 C30 1.515(4)
C31 C32 1.355(5)
C31 C36 1.384(5)
C32 C33 1.377(5)
C32 H32 0.9300
C33 C34 1.360(5)
C33 H33 0.9300
C34 C35 1.363(5)
C34 H34 0.9300
C35 C36 1.384(5)
C35 H35 0.9300
C36 H36 0.9300

loop_
_geom_torsion_atom_site_label_1
_geom_torsion_atom_site_label_2
_geom_torsion_atom_site_label_3
_geom_torsion_atom_site_label_4
_geom_torsion
C10 O2 C1 O1 -1.9(5)
C10 O2 C1 C2 -180.0(3)
C11 O3 C2 C3 125.6(3)
C11 O3 C2 C1 -57.8(4)
O1 C1 C2 C3 163.6(3)
O2 C1 C2 C3 -18.2(5)
O1 C1 C2 O3 -12.3(4)
O2 C1 C2 O3 165.9(2)
O3 C2 C3 C4 172.5(3)
C1 C2 C3 C4 -3.2(6)
C2 C3 C4 C5 -40.8(5)
C2 C3 C4 C9 141.9(4)
C9 C4 C5 C6 -2.2(5)
C3 C4 C5 C6 -179.5(3)
C4 C5 C6 C7 0.3(6)
C5 C6 C7 C8 0.9(6)
C6 C7 C8 C9 -0.1(7)
C7 C8 C9 C4 -1.9(6)
C5 C4 C9 C8 3.0(5)
C3 C4 C9 C8 -179.5(3)
C13 N1 C11 O3 -4.1(6)
C13 N1 C11 C12 177.5(4)
C2 O3 C11 N1 -26.9(6)
C2 O3 C11 C12 151.6(3)
N1 C11 C12 F3 -31.8(7)
O3 C11 C12 F3 149.4(6)
N1 C11 C12 F2 99.1(6)
O3 C11 C12 F2 -79.7(6)
N1 C11 C12 F1 -150.1(4)
O3 C11 C12 F1 31.2(5)
C11 N1 C13 C14 117.6(4)
C11 N1 C13 C18 -68.9(5)
C18 C13 C14 C15 2.7(6)
N1 C13 C14 C15 176.3(3)
C13 C14 C15 C16 -2.9(7)
C14 C15 C16 C17 1.1(8)
C15 C16 C17 C18 0.9(8)
C16 C17 C18 C13 -1.1(7)
C14 C13 C18 C17 -0.7(6)
N1 C13 C18 C17 -174.1(4)
C28 O5 C19 O4 -3.9(4)
C28 O5 C19 C20 177.7(3)
C29 O6 C20 C21 118.9(3)
C29 O6 C20 C19 -64.9(3)
O4 C19 C20 C21 164.4(3)
O5 C19 C20 C21 -17.2(5)
O4 C19 C20 O6 -11.1(4)
O5 C19 C20 O6 167.4(2)
O6 C20 C21 C22 170.4(3)
C19 C20 C21 C22 -4.8(6)
C20 C21 C22 C23 131.1(4)
C20 C21 C22 C27 -51.9(5)
C27 C22 C23 C24 1.6(5)
C21 C22 C23 C24 178.7(3)
C22 C23 C24 C25 -0.7(5)
C23 C24 C25 C26 -0.2(5)
C24 C25 C26 C27 0.3(5)
C23 C22 C27 C26 -1.5(4)
C21 C22 C27 C26 -178.5(3)
C25 C26 C27 C22 0.6(5)
C31 N2 C29 O6 177.4(3)
C31 N2 C29 C30 -1.9(6)
C20 O6 C29 N2 -17.1(5)
C20 O6 C29 C30 162.4(3)
N2 C29 C30 F6 -27.6(6)
O6 C29 C30 F6 153.0(4)
N2 C29 C30 F4 -153.5(4)
O6 C29 C30 F4 27.1(5)
N2 C29 C30 F5 88.9(5)
O6 C29 C30 F5 -90.5(4)
C29 N2 C31 C32 -82.7(4)
C29 N2 C31 C36 100.6(4)
C36 C31 C32 C33 0.2(5)
N2 C31 C32 C33 -176.5(3)
C31 C32 C33 C34 -0.1(5)
C32 C33 C34 C35 -0.3(6)
C33 C34 C35 C36 0.7(6)
C32 C31 C36 C35 0.2(5)
N2 C31 C36 C35 176.9(3)
C34 C35 C36 C31 -0.7(5)

loop_
_cod_related_entry_id
_cod_related_entry_code
_cod_related_entry_database
1 30651692 ChemSpider
